data_2002207
loop_
_publ_author_name
'Keller, H L'
'Mueller-Buschbaum, Hk'

_publ_section_title 'Zur Kenntnis von Ag6 S O4 Si O4'
_journal_name_full
;
Zeitschrift fuer Anorganische und Allgemeine Chemie
;
_journal_page_first 205
_journal_page_last 208
_journal_paper_doi 10.1002/zaac.19744080214
_journal_volume 408
_journal_year 1974
_chemical_formula_structural 'Ag6 (S O4) (Si O4)'
_chemical_formula_sum 'Ag6 O8 S Si'
_chemical_name_systematic 'Hexasilver sulfate(VI) silicate'
_space_group_IT_number 141
_symmetry_cell_setting tetragonal
_symmetry_space_group_name_Hall '-I 4bd 2'
_symmetry_space_group_name_H-M 'I 41/a m d :2'
_cell_angle_alpha 90
_cell_angle_beta 90
_cell_angle_gamma 90
_cell_formula_units_Z 4
_cell_length_a 7.06
_cell_length_b 7.06
_cell_length_c 17.65999
_cell_volume 880.2
_refine_ls_R_factor_all 0.03
_cod_original_sg_symbol_H-M 'I 41/a m d Z'
_cod_database_code 2002207

loop_
_symmetry_equiv_pos_as_xyz
x,y,z
x,1/2-y,z
1/4+y,1/4+x,3/4+z
1/4+y,1/4-x,3/4+z
-x,y,z
-x,1/2-y,z
3/4-y,1/4+x,3/4+z
3/4-y,1/4-x,3/4+z
-x,-y,-z
-x,1/2+y,-z
3/4-y,3/4-x,1/4-z
3/4-y,3/4+x,1/4-z
x,-y,-z
x,1/2+y,-z
1/4+y,3/4-x,1/4-z
1/4+y,3/4+x,1/4-z
1/2+x,1/2+y,1/2+z
1/2+x,-y,1/2+z
3/4+y,3/4+x,1/4+z
3/4+y,3/4-x,1/4+z
1/2-x,1/2+y,1/2+z
1/2-x,-y,1/2+z
1/4-y,3/4+x,1/4+z
1/4-y,3/4-x,1/4+z
1/2-x,1/2-y,1/2-z
1/2-x,y,1/2-z
1/4-y,1/4-x,3/4-z
1/4-y,1/4+x,3/4-z
1/2+x,1/2-y,1/2-z
1/2+x,y,1/2-z
3/4+y,1/4-x,3/4-z
3/4+y,1/4+x,3/4-z

loop_
_atom_site_label
_atom_site_type_symbol
_atom_site_symmetry_multiplicity
_atom_site_Wyckoff_symbol
_atom_site_fract_x
_atom_site_fract_y
_atom_site_fract_z
_atom_site_occupancy
_atom_site_attached_hydrogens
_atom_site_calc_flag
Ag1 Ag1+ 16 f 0.293 0. 0. 1. 0 d
Ag2 Ag1+ 8 e 0. 0.25 0.128 1. 0 d
S1 S6+ 4 a 0. 0.25 0.875 1. 0 d
Si1 Si4+ 4 b 0. 0.25 0.375 1. 0 d
O1 O2- 16 h 0. 0.059 0.322 1. 0 d
O2 O2- 16 h 0. 0.081 0.923 1. 0 d

loop_
_atom_type_symbol
_atom_type_oxidation_number
Ag1+ 1.000
S6+ 6.000
Si4+ 4.000
O2- -2.000
